data_7211008
loop_
_publ_author_name
'Richards, Victoria J.'
'Blake, Alexander J.'
'Lewis, William'
'Nowell, Harriott'
'Parmenter, Christopher D. J.'
'Champness, Neil R.'

_publ_section_title
;
 Manganese(ii) and copper(ii) nitrate bis-imidazole coordination polymers:
 dimensionality and product morphology
;
_journal_issue 45
_journal_name_full CrystEngComm
_journal_page_first 9704
_journal_paper_doi 10.1039/c3ce41082j
_journal_volume 15
_journal_year 2013
_chemical_formula_moiety 'C52 H44 Mn N14 O14, C3 H7 N O'
_chemical_formula_sum 'C55 H51 Mn N15 O15'
_chemical_formula_weight 1217.05
_space_group_crystal_system monoclinic
_space_group_IT_number 15
_space_group_name_Hall '-C 2yc'
_space_group_name_H-M_alt 'C 1 2/c 1'
_symmetry_space_group_name_Hall '-C 2yc'
_symmetry_space_group_name_H-M 'C 1 2/c 1'
_atom_sites_solution_hydrogens geom
_atom_sites_solution_primary direct
_atom_sites_solution_secondary difmap
_audit_creation_date 2012-01-28
_audit_creation_method
;
  Olex2 1.1
  (compiled Nov  1 2011 20:42:30, GUI svn.r3906)
;
_cell_angle_alpha 90.00
_cell_angle_beta 122.313(5)
_cell_angle_gamma 90.00
_cell_formula_units_Z 4
_cell_length_a 35.385(11)
_cell_length_b 8.383(3)
_cell_length_c 20.831(6)
_cell_measurement_reflns_used 3537
_cell_measurement_temperature 90(2)
_cell_measurement_theta_max 27.558
_cell_measurement_theta_min 2.313
_cell_volume 5222(3)
_computing_cell_refinement 'Bruker SAINT version 6.36A (Bruker, 2002)'
_computing_data_collection 'Bruker SMART version 5.625 (Bruker, 2001)'
_computing_data_reduction 'Bruker SAINT; SHELXTL (Sheldrick, 2008)'
_computing_molecular_graphics
;
O. V. Dolomanov, L. J. Bourhis, R. J. Gildea, J. A. K. Howard and H. Puschmann,
OLEX2: a complete structure solution, refinement and analysis program.
J. Appl. Cryst. (2009). 42, 339-341.
;
_computing_publication_material
;
O. V. Dolomanov, L. J. Bourhis, R. J. Gildea, J. A. K. Howard and H. Puschmann,
OLEX2: a complete structure solution, refinement and analysis program.
J. Appl. Cryst. (2009). 42, 339-341.
;
_computing_structure_refinement
;
XL, G.M. Sheldrick, Acta Cryst.
(2008). A64, 112-122
;
_computing_structure_solution 'SHELXS97 (Sheldrick, 2008)'
_diffrn_ambient_temperature 90(2)
_diffrn_detector_area_resol_mean 8.192
_diffrn_measured_fraction_theta_full 0.960
_diffrn_measured_fraction_theta_max 0.960
_diffrn_measurement_device_type 'Bruker SMART1000 CCD area detector'
_diffrn_measurement_method \w
_diffrn_radiation_monochromator graphite
_diffrn_radiation_source 'normal-focus sealed tube'
_diffrn_radiation_type MoK\a
_diffrn_radiation_wavelength 0.71073
_diffrn_reflns_av_R_equivalents 0.071
_diffrn_reflns_av_unetI/netI 0.098
_diffrn_reflns_limit_h_max 41
_diffrn_reflns_limit_h_min -42
_diffrn_reflns_limit_k_max 10
_diffrn_reflns_limit_k_min -5
_diffrn_reflns_limit_l_max 24
_diffrn_reflns_limit_l_min -24
_diffrn_reflns_number 12082
_diffrn_reflns_theta_full 25.10
_diffrn_reflns_theta_max 25.10
_diffrn_reflns_theta_min 1.36
_exptl_absorpt_coefficient_mu 0.342
_exptl_absorpt_correction_T_max 0.746
_exptl_absorpt_correction_T_min 0.558
_exptl_absorpt_correction_type multi-scan
_exptl_absorpt_process_details
;
SADABS-2007/2 (Bruker,2007) was used for absorption correction.
R(int) was 0.0909 before and 0.0621 after correction.
The Ratio of minimum to maximum transmission is 0.7488.
The \l/2 correction factor is 0.0015.
;
_exptl_crystal_colour yellow
_exptl_crystal_density_diffrn 1.548
_exptl_crystal_description plate
_exptl_crystal_F_000 2524
_exptl_crystal_size_max 0.48
_exptl_crystal_size_mid 0.16
_exptl_crystal_size_min 0.04
_refine_diff_density_max 0.58
_refine_diff_density_min -0.60
_refine_diff_density_rms 0.11
_refine_ls_extinction_method none
_refine_ls_goodness_of_fit_ref 1.084
_refine_ls_hydrogen_treatment constr
_refine_ls_matrix_type full
_refine_ls_number_parameters 390
_refine_ls_number_reflns 4445
_refine_ls_number_restraints 14
_refine_ls_restrained_S_all 1.08
_refine_ls_R_factor_all 0.127
_refine_ls_R_factor_gt 0.0839
_refine_ls_shift/su_max 0.000
_refine_ls_shift/su_mean 0.000
_refine_ls_structure_factor_coef Fsqd
_refine_ls_weighting_details 'calc w=1/[\s^2^(Fo^2^)+(0.018P)^2^+94.96P] where P=(Fo^2^+2Fc^2^)/3'
_refine_ls_weighting_scheme calc
_refine_ls_wR_factor_gt 0.182
_refine_ls_wR_factor_ref 0.199
_reflns_number_gt 2905
_reflns_number_total 4445
_reflns_threshold_expression >2sigma(I)
_cod_data_source_file c3ce41082j.txt
_cod_data_source_block mnvrld
_cod_database_code 7211008
_nottingham_internal_coll_name MNVRLD
_nottingham_internal_coll_number 9929
_nottingham_internal_coll_client VJR/NRC
_nottingham_internal_coll_type hemisphere
_nottingham_internal_coll_frame_time '40 s'
_nottingham_internal_coll_frame_width '0.3 degrees'
_nottingham_internal_coll_frame_method \w
_nottingham_internal_coll_user VJR
_nottingham_internal_coll_date 30/11/10
_nottingham_internal_process_user VJR/WL
_nottingham_internal_process_date 01/12/2010
_nottingham_internal_solution_user VJR
_nottingham_internal_solution_date 02/12/2010
_nottingham_internal_refinement_user VJR/SPA
_nottingham_internal_refinement_date 28/01/2012
_nottingham_internal_validation_user AJB
_nottingham_internal_validation_date 31/1/2012

loop_
_space_group_symop_id
_space_group_symop_operation_xyz
1 'x, y, z'
2 '-x, y, -z+1/2'
3 'x+1/2, y+1/2, z'
4 '-x+1/2, y+1/2, -z+1/2'
5 '-x, -y, -z'
6 'x, -y, z-1/2'
7 '-x+1/2, -y+1/2, -z'
8 'x+1/2, -y+1/2, z-1/2'

loop_
_atom_site_label
_atom_site_type_symbol
_atom_site_fract_x
_atom_site_fract_y
_atom_site_fract_z
_atom_site_U_iso_or_equiv
_atom_site_adp_type
_atom_site_occupancy
_atom_site_symmetry_multiplicity
_atom_site_calc_flag
_atom_site_refinement_flags
_atom_site_disorder_assembly
_atom_site_disorder_group
C11 C 0.5221(2) 0.3356(8) 0.4198(4) 0.0170(15) Uani 1 1 d . . .
C12 C 0.5616(2) 0.2546(9) 0.4656(4) 0.0224(15) Uani 1 1 d . . .
H12 H 0.5640 0.1458 0.4554 0.027 Uiso 1 1 calc R . .
C13 C 0.5980(2) 0.3314(8) 0.5266(4) 0.0187(15) Uani 1 1 d . . .
H13 H 0.6250 0.2745 0.5582 0.022 Uiso 1 1 calc R . .
C14 C 0.5950(2) 0.4904(8) 0.5416(3) 0.0172(15) Uani 1 1 d . . .
C15 C 0.5514(2) 0.7371(9) 0.5085(3) 0.0185(14) Uani 1 1 d . . .
C16 C 0.5133(2) 0.8197(8) 0.4605(4) 0.0194(15) Uani 1 1 d . . .
H16 H 0.5118 0.9305 0.4687 0.023 Uiso 1 1 calc R . .
C17 C 0.4759(2) 0.7432(9) 0.3990(3) 0.0209(15) Uani 1 1 d . . .
H17 H 0.4492 0.8016 0.3667 0.025 Uiso 1 1 calc R . .
C18 C 0.4782(2) 0.5827(9) 0.3862(3) 0.0178(15) Uani 1 1 d . . .
C19 C 0.5182(2) 0.4983(8) 0.4334(3) 0.0172(15) Uani 1 1 d . . .
C20 C 0.5553(2) 0.5734(8) 0.4952(3) 0.0155(14) Uani 1 1 d . . .
C21 C 0.4829(2) 0.2541(9) 0.3559(4) 0.0204(14) Uani 1 1 d . . .
C24 C 0.4390(2) 0.5025(9) 0.3222(4) 0.0213(16) Uani 1 1 d . . .
C26 C 0.6337(2) 0.5695(9) 0.6062(4) 0.0197(15) Uani 1 1 d . . .
C29 C 0.5893(2) 0.8183(8) 0.5744(4) 0.0192(15) Uani 1 1 d . . .
C31 C 0.4042(2) 0.2584(10) 0.2511(3) 0.0238(15) Uani 1 1 d . . .
H31A H 0.3768 0.3113 0.2427 0.029 Uiso 1 1 calc R . .
H31B H 0.4037 0.1465 0.2659 0.029 Uiso 1 1 calc R . .
C32 C 0.4030(2) 0.2594(9) 0.1769(3) 0.0231(15) Uani 1 1 d . . .
H32A H 0.4065 0.3702 0.1644 0.028 Uiso 1 1 calc R . .
H32B H 0.4282 0.1956 0.1830 0.028 Uiso 1 1 calc R . .
C33 C 0.3593(2) 0.1912(8) 0.1123(4) 0.0232(16) Uani 1 1 d . . .
H33A H 0.3614 0.1759 0.0673 0.028 Uiso 1 1 calc R . .
H33B H 0.3540 0.0856 0.1275 0.028 Uiso 1 1 calc R . .
C42 C 0.3134(2) 0.4396(8) 0.0571(3) 0.0192(15) Uani 1 1 d . . .
H42 H 0.3322 0.4874 0.0429 0.023 Uiso 1 1 calc R . .
C44 C 0.2588(2) 0.3977(9) 0.0717(4) 0.0211(16) Uani 1 1 d . . .
H44 H 0.2316 0.4114 0.0700 0.025 Uiso 1 1 calc R . .
C45 C 0.2864(2) 0.2693(9) 0.1016(4) 0.0228(16) Uani 1 1 d . . .
H45 H 0.2822 0.1784 0.1243 0.027 Uiso 1 1 calc R . .
C51 C 0.6657(2) 0.8094(8) 0.6851(4) 0.0190(15) Uani 1 1 d . . .
H51A H 0.6864 0.7282 0.7214 0.023 Uiso 1 1 calc R . .
H51B H 0.6547 0.8747 0.7113 0.023 Uiso 1 1 calc R . .
C52 C 0.6912(2) 0.9164(9) 0.6615(4) 0.0205(15) Uani 1 1 d U . .
H52A H 0.7012 0.8518 0.6334 0.025 Uiso 1 1 calc R . .
H52B H 0.6708 1.0001 0.6267 0.025 Uiso 1 1 calc R . .
C53 C 0.7315(2) 0.9950(9) 0.7288(4) 0.0248(17) Uani 1 1 d U . .
H53A H 0.7537 0.9118 0.7602 0.030 Uiso 1 1 calc R . .
H53B H 0.7456 1.0675 0.7100 0.030 Uiso 1 1 calc R . .
C62 C 0.7457(2) 1.0943(8) 0.8535(3) 0.0173(15) Uani 1 1 d . . .
H62 H 0.7733 1.0400 0.8840 0.021 Uiso 1 1 calc R . .
C64 C 0.6883(2) 1.2407(9) 0.8176(3) 0.0236(15) Uani 1 1 d . . .
H64 H 0.6677 1.3108 0.8192 0.028 Uiso 1 1 calc R . .
C65 C 0.6833(2) 1.1804(9) 0.7532(4) 0.0250(16) Uani 1 1 d . . .
H65 H 0.6593 1.1991 0.7025 0.030 Uiso 1 1 calc R . .
N1 N 0.34668(19) 0.8175(7) 0.0173(3) 0.0198(13) Uani 1 1 d . . .
N23 N 0.44338(18) 0.3386(7) 0.3138(3) 0.0178(12) Uani 1 1 d . . .
N28 N 0.62781(16) 0.7290(7) 0.6203(3) 0.0151(12) Uani 1 1 d . . .
N41 N 0.32154(18) 0.2967(6) 0.0925(3) 0.0168(12) Uani 1 1 d . . .
N43 N 0.27638(17) 0.5037(6) 0.0447(3) 0.0147(12) Uani 1 1 d . . .
N61 N 0.72009(18) 1.0868(7) 0.7768(3) 0.0174(12) Uani 1 1 d . . .
N63 N 0.72710(17) 1.1870(7) 0.8801(3) 0.0172(12) Uani 1 1 d . . .
O1 O 0.31614(15) 0.8552(6) 0.0275(3) 0.0259(12) Uani 1 1 d . . .
O2 O 0.37416(17) 0.9199(7) 0.0241(3) 0.0336(13) Uani 1 1 d . . .
O3 O 0.3487(2) 0.6801(6) -0.0026(3) 0.0435(16) Uani 1 1 d . . .
O22 O 0.48417(16) 0.1133(6) 0.3414(3) 0.0261(12) Uani 1 1 d . . .
O25 O 0.40392(16) 0.5706(6) 0.2800(3) 0.0278(12) Uani 1 1 d . . .
O27 O 0.66924(15) 0.5038(6) 0.6471(3) 0.0218(11) Uani 1 1 d . . .
O30 O 0.58748(16) 0.9563(6) 0.5910(3) 0.0235(11) Uani 1 1 d . . .
Mn1 Mn 0.2500 0.7500 0.0000 0.0141(3) Uani 1 2 d S . .
C2A C 0.4800(4) 0.5854(16) 0.2206(7) 0.019(3) Uiso 0.50 1 d PD A -1
H2A H 0.4505 0.5628 0.1794 0.023 Uiso 0.50 1 calc PR A -1
C4A C 0.5358(5) 0.781(2) 0.2993(9) 0.034(4) Uiso 0.50 1 d PD A -1
H4AA H 0.5511 0.6882 0.3312 0.052 Uiso 0.50 1 calc PR A -1
H4AB H 0.5340 0.8654 0.3304 0.052 Uiso 0.50 1 calc PR A -1
H4AC H 0.5525 0.8208 0.2773 0.052 Uiso 0.50 1 calc PR A -1
C5A C 0.4588(5) 0.864(2) 0.2001(9) 0.033(4) Uiso 0.50 1 d PD A -1
H5AA H 0.4689 0.9344 0.1747 0.050 Uiso 0.50 1 calc PR A -1
H5AB H 0.4555 0.9257 0.2368 0.050 Uiso 0.50 1 calc PR A -1
H5AC H 0.4299 0.8170 0.1622 0.050 Uiso 0.50 1 calc PR A -1
N3A N 0.4915(4) 0.7372(12) 0.2395(7) 0.023(3) Uiso 0.50 1 d PD A -1
O1A O 0.5059(5) 0.4704(10) 0.2544(10) 0.030(3) Uiso 0.50 1 d PD A -1

loop_
_atom_site_aniso_label
_atom_site_aniso_U_11
_atom_site_aniso_U_22
_atom_site_aniso_U_33
_atom_site_aniso_U_23
_atom_site_aniso_U_13
_atom_site_aniso_U_12
C11 0.020(4) 0.016(4) 0.019(3) 0.002(3) 0.013(3) -0.001(3)
C12 0.026(4) 0.018(4) 0.024(3) 0.001(3) 0.014(3) -0.002(4)
C13 0.020(4) 0.015(4) 0.023(4) 0.001(3) 0.012(3) 0.000(3)
C14 0.024(4) 0.016(4) 0.016(3) 0.002(3) 0.013(3) 0.000(3)
C15 0.024(4) 0.020(4) 0.019(3) 0.002(3) 0.016(3) 0.000(3)
C16 0.028(4) 0.014(4) 0.023(4) -0.005(3) 0.018(3) -0.002(3)
C17 0.023(3) 0.026(4) 0.017(3) 0.004(3) 0.013(3) 0.008(4)
C18 0.018(4) 0.028(4) 0.014(3) -0.003(3) 0.013(3) -0.002(3)
C19 0.019(4) 0.021(4) 0.014(3) 0.004(3) 0.010(3) 0.001(3)
C20 0.020(4) 0.015(4) 0.016(3) 0.003(3) 0.013(3) 0.001(3)
C21 0.026(4) 0.020(4) 0.022(3) 0.002(3) 0.018(3) -0.002(4)
C24 0.021(4) 0.028(4) 0.017(3) 0.001(3) 0.011(3) 0.001(3)
C26 0.021(4) 0.024(4) 0.019(3) 0.007(3) 0.013(3) -0.001(3)
C29 0.026(4) 0.020(4) 0.022(4) 0.005(3) 0.020(3) 0.002(3)
C31 0.026(4) 0.024(4) 0.019(3) -0.001(3) 0.011(3) -0.007(4)
C32 0.029(4) 0.020(4) 0.020(3) 0.000(3) 0.014(3) 0.004(4)
C33 0.033(4) 0.016(4) 0.021(4) -0.002(3) 0.015(3) 0.004(3)
C42 0.020(4) 0.022(4) 0.017(3) -0.003(3) 0.012(3) 0.001(3)
C44 0.021(4) 0.027(4) 0.016(3) -0.010(3) 0.011(3) -0.005(3)
C45 0.034(4) 0.015(4) 0.021(3) -0.006(3) 0.016(3) -0.009(3)
C51 0.020(4) 0.019(4) 0.022(3) -0.005(3) 0.014(3) -0.008(3)
C52 0.024(4) 0.021(4) 0.021(3) -0.005(3) 0.015(3) 0.000(3)
C53 0.022(4) 0.038(5) 0.025(4) -0.017(3) 0.020(3) -0.010(3)
C62 0.019(4) 0.020(4) 0.017(3) -0.002(3) 0.012(3) -0.004(3)
C64 0.027(4) 0.023(4) 0.019(3) 0.000(3) 0.011(3) 0.005(4)
C65 0.034(4) 0.023(4) 0.013(3) -0.003(3) 0.009(3) -0.001(4)
N1 0.027(3) 0.024(3) 0.014(3) -0.004(3) 0.015(3) -0.003(3)
N23 0.020(3) 0.020(3) 0.017(3) 0.006(3) 0.013(2) 0.002(3)
N28 0.016(3) 0.014(3) 0.014(3) 0.001(2) 0.007(2) 0.000(2)
N41 0.022(3) 0.010(3) 0.012(3) 0.000(2) 0.005(2) 0.000(2)
N43 0.022(3) 0.016(3) 0.011(3) -0.001(2) 0.012(2) -0.003(3)
N61 0.023(3) 0.020(3) 0.015(3) -0.005(2) 0.014(3) -0.002(3)
N63 0.023(3) 0.018(3) 0.013(3) -0.006(2) 0.011(3) -0.004(3)
O1 0.022(3) 0.029(3) 0.036(3) -0.006(2) 0.021(2) -0.001(2)
O2 0.037(3) 0.039(3) 0.041(3) -0.013(3) 0.031(3) -0.015(3)
O3 0.089(5) 0.017(3) 0.067(4) 0.001(3) 0.071(4) 0.004(3)
O22 0.029(3) 0.014(3) 0.029(3) 0.000(2) 0.011(2) 0.001(2)
O25 0.020(3) 0.032(3) 0.024(3) 0.000(2) 0.006(2) 0.006(2)
O27 0.019(3) 0.021(3) 0.024(3) 0.000(2) 0.010(2) -0.002(2)
O30 0.032(3) 0.016(3) 0.027(3) -0.008(2) 0.019(2) 0.000(2)
Mn1 0.0204(7) 0.0128(7) 0.0134(7) -0.0017(6) 0.0119(6) 0.0005(7)

loop_
_atom_type_symbol
_atom_type_description
_atom_type_scat_dispersion_real
_atom_type_scat_dispersion_imag
_atom_type_scat_source
C C 0.0033 0.0016 'International Tables Vol C Tables 4.2.6.8 and 6.1.1.4'
H H 0.0000 0.0000 'International Tables Vol C Tables 4.2.6.8 and 6.1.1.4'
N N 0.0061 0.0033 'International Tables Vol C Tables 4.2.6.8 and 6.1.1.4'
O O 0.0106 0.0060 'International Tables Vol C Tables 4.2.6.8 and 6.1.1.4'
Mn Mn 0.3368 0.7283 'International Tables Vol C Tables 4.2.6.8 and 6.1.1.4'

loop_
_geom_angle_atom_site_label_1
_geom_angle_atom_site_label_2
_geom_angle_atom_site_label_3
_geom_angle
_geom_angle_site_symmetry_1
_geom_angle_site_symmetry_3
C12 C11 C19 120.5(6) . .
C12 C11 C21 120.7(6) . .
C19 C11 C21 118.8(6) . .
C11 C12 C13 120.3(7) . .
C11 C12 H12 119.9 . .
C13 C12 H12 119.9 . .
C14 C13 C12 120.4(7) . .
C14 C13 H13 119.8 . .
C12 C13 H13 119.8 . .
C13 C14 C20 119.6(6) . .
C13 C14 C26 119.7(6) . .
C20 C14 C26 120.7(6) . .
C16 C15 C20 120.6(6) . .
C16 C15 C29 119.9(7) . .
C20 C15 C29 119.5(6) . .
C15 C16 C17 121.0(7) . .
C15 C16 H16 119.5 . .
C17 C16 H16 119.5 . .
C18 C17 C16 119.6(6) . .
C18 C17 H17 120.2 . .
C16 C17 H17 120.2 . .
C17 C18 C19 119.7(6) . .
C17 C18 C24 119.6(6) . .
C19 C18 C24 120.7(6) . .
C20 C19 C18 120.8(6) . .
C20 C19 C11 118.3(6) . .
C18 C19 C11 120.9(6) . .
C14 C20 C19 120.9(6) . .
C14 C20 C15 121.0(6) . .
C19 C20 C15 118.2(6) . .
O22 C21 N23 119.7(6) . .
O22 C21 C11 121.7(6) . .
N23 C21 C11 118.5(6) . .
O25 C24 N23 120.6(6) . .
O25 C24 C18 122.9(7) . .
N23 C24 C18 116.4(6) . .
O27 C26 N28 119.9(6) . .
O27 C26 C14 123.3(7) . .
N28 C26 C14 116.8(6) . .
O30 C29 N28 119.7(6) . .
O30 C29 C15 122.8(6) . .
N28 C29 C15 117.4(6) . .
N23 C31 C32 113.6(5) . .
N23 C31 H31A 108.8 . .
C32 C31 H31A 108.8 . .
N23 C31 H31B 108.8 . .
C32 C31 H31B 108.8 . .
H31A C31 H31B 107.7 . .
C33 C32 C31 111.0(6) . .
C33 C32 H32A 109.4 . .
C31 C32 H32A 109.4 . .
C33 C32 H32B 109.4 . .
C31 C32 H32B 109.4 . .
H32A C32 H32B 108.0 . .
N41 C33 C32 111.4(6) . .
N41 C33 H33A 109.3 . .
C32 C33 H33A 109.3 . .
N41 C33 H33B 109.3 . .
C32 C33 H33B 109.3 . .
H33A C33 H33B 108.0 . .
N43 C42 N41 111.7(6) . .
N43 C42 H42 124.1 . .
N41 C42 H42 124.1 . .
C45 C44 N43 109.3(6) . .
C45 C44 H44 125.4 . .
N43 C44 H44 125.4 . .
C44 C45 N41 106.7(6) . .
C44 C45 H45 126.7 . .
N41 C45 H45 126.7 . .
N28 C51 C52 112.5(5) . .
N28 C51 H51A 109.1 . .
C52 C51 H51A 109.1 . .
N28 C51 H51B 109.1 . .
C52 C51 H51B 109.1 . .
H51A C51 H51B 107.8 . .
C53 C52 C51 112.6(5) . .
C53 C52 H52A 109.1 . .
C51 C52 H52A 109.1 . .
C53 C52 H52B 109.1 . .
C51 C52 H52B 109.1 . .
H52A C52 H52B 107.8 . .
N61 C53 C52 112.8(5) . .
N61 C53 H53A 109.0 . .
C52 C53 H53A 109.0 . .
N61 C53 H53B 109.0 . .
C52 C53 H53B 109.0 . .
H53A C53 H53B 107.8 . .
N63 C62 N61 110.8(6) . .
N63 C62 H62 124.6 . .
N61 C62 H62 124.6 . .
C65 C64 N63 110.7(6) . .
C65 C64 H64 124.7 . .
N63 C64 H64 124.7 . .
C64 C65 N61 105.2(6) . .
C64 C65 H65 127.4 . .
N61 C65 H65 127.4 . .
O3 N1 O2 119.8(6) . .
O3 N1 O1 120.1(6) . .
O2 N1 O1 120.0(6) . .
C21 N23 C24 124.3(6) . .
C21 N23 C31 119.0(6) . .
C24 N23 C31 116.4(6) . .
C29 N28 C26 124.5(6) . .
C29 N28 C51 117.7(6) . .
C26 N28 C51 117.7(5) . .
C42 N41 C45 106.1(5) . .
C42 N41 C33 125.7(6) . .
C45 N41 C33 128.0(6) . .
C42 N43 C44 106.2(6) . .
C42 N43 Mn1 127.5(4) . .
C44 N43 Mn1 126.0(4) . .
C62 N61 C65 107.8(5) . .
C62 N61 C53 124.7(6) . .
C65 N61 C53 127.4(5) . .
C62 N63 C64 105.5(5) . .
C62 N63 Mn1 130.2(4) . 3_556
C64 N63 Mn1 124.4(4) . 3_556
N1 O1 Mn1 136.8(4) . .
N63 Mn1 N63 180.0 5_676 3_444
N63 Mn1 N43 86.10(19) 5_676 .
N63 Mn1 N43 93.90(19) 3_444 .
N63 Mn1 N43 93.90(19) 5_676 7_565
N63 Mn1 N43 86.10(19) 3_444 7_565
N43 Mn1 N43 180.0(3) . 7_565
N63 Mn1 O1 94.76(18) 5_676 7_565
N63 Mn1 O1 85.24(18) 3_444 7_565
N43 Mn1 O1 83.79(18) . 7_565
N43 Mn1 O1 96.21(18) 7_565 7_565
N63 Mn1 O1 85.24(18) 5_676 .
N63 Mn1 O1 94.76(18) 3_444 .
N43 Mn1 O1 96.21(18) . .
N43 Mn1 O1 83.79(18) 7_565 .
O1 Mn1 O1 180.0(2) 7_565 .
O1A C2A N3A 123.5(13) . .
C2A N3A C4A 121.6(12) . .
C2A N3A C5A 120.3(13) . .
C4A N3A C5A 118.1(13) . .

loop_
_geom_bond_atom_site_label_1
_geom_bond_atom_site_label_2
_geom_bond_distance
_geom_bond_site_symmetry_2
C11 C12 1.378(9) .
C11 C19 1.414(9) .
C11 C21 1.481(9) .
C12 C13 1.392(9) .
C12 H12 0.9500 .
C13 C14 1.386(9) .
C13 H13 0.9500 .
C14 C20 1.392(9) .
C14 C26 1.469(9) .
C15 C16 1.363(9) .
C15 C20 1.421(10) .
C15 C29 1.475(9) .
C16 C17 1.412(9) .
C16 H16 0.9500 .
C17 C18 1.382(10) .
C17 H17 0.9500 .
C18 C19 1.410(9) .
C18 C24 1.476(9) .
C19 C20 1.404(9) .
C21 O22 1.225(9) .
C21 N23 1.383(9) .
C24 O25 1.213(8) .
C24 N23 1.405(9) .
C26 O27 1.211(8) .
C26 N28 1.408(9) .
C29 O30 1.220(8) .
C29 N28 1.393(8) .
C31 N23 1.465(8) .
C31 C32 1.525(8) .
C31 H31A 0.9900 .
C31 H31B 0.9900 .
C32 C33 1.518(9) .
C32 H32A 0.9900 .
C32 H32B 0.9900 .
C33 N41 1.465(8) .
C33 H33A 0.9900 .
C33 H33B 0.9900 .
C42 N43 1.307(8) .
C42 N41 1.355(8) .
C42 H42 0.9500 .
C44 C45 1.360(10) .
C44 N43 1.366(8) .
C44 H44 0.9500 .
C45 N41 1.372(8) .
C45 H45 0.9500 .
C51 N28 1.462(8) .
C51 C52 1.528(9) .
C51 H51A 0.9900 .
C51 H51B 0.9900 .
C52 C53 1.516(9) .
C52 H52A 0.9900 .
C52 H52B 0.9900 .
C53 N61 1.479(8) .
C53 H53A 0.9900 .
C53 H53B 0.9900 .
C62 N63 1.317(8) .
C62 N61 1.353(8) .
C62 H62 0.9500 .
C64 C65 1.355(9) .
C64 N63 1.368(8) .
C64 H64 0.9500 .
C65 N61 1.367(9) .
C65 H65 0.9500 .
N1 O3 1.239(7) .
N1 O2 1.248(7) .
N1 O1 1.248(7) .
N43 Mn1 2.252(5) .
N63 Mn1 2.238(5) 3_556
O1 Mn1 2.269(4) .
Mn1 N63 2.238(5) 5_676
Mn1 N63 2.238(5) 3_444
Mn1 N43 2.252(5) 7_565
Mn1 O1 2.269(4) 7_565
C2A O1A 1.257(17) .
C2A N3A 1.330(16) .
C2A H2A 0.9500 .
C4A N3A 1.43(2) .
C4A H4AA 0.9800 .
C4A H4AB 0.9800 .
C4A H4AC 0.9800 .
C5A N3A 1.458(18) .
C5A H5AA 0.9800 .
C5A H5AB 0.9800 .
C5A H5AC 0.9800 .

loop_
_geom_torsion_atom_site_label_1
_geom_torsion_atom_site_label_2
_geom_torsion_atom_site_label_3
_geom_torsion_atom_site_label_4
_geom_torsion
_geom_torsion_site_symmetry_4
C19 C11 C12 C13 1.0(9) .
C21 C11 C12 C13 -178.5(6) .
C11 C12 C13 C14 -0.5(9) .
C12 C13 C14 C20 0.1(9) .
C12 C13 C14 C26 -180.0(6) .
C20 C15 C16 C17 3.4(9) .
C29 C15 C16 C17 -177.1(5) .
C15 C16 C17 C18 -1.3(9) .
C16 C17 C18 C19 -1.7(9) .
C16 C17 C18 C24 179.6(5) .
C17 C18 C19 C20 2.6(9) .
C24 C18 C19 C20 -178.7(6) .
C17 C18 C19 C11 -177.5(6) .
C24 C18 C19 C11 1.2(9) .
C12 C11 C19 C20 -1.0(9) .
C21 C11 C19 C20 178.5(5) .
C12 C11 C19 C18 179.1(6) .
C21 C11 C19 C18 -1.4(9) .
C13 C14 C20 C19 -0.1(9) .
C26 C14 C20 C19 180.0(6) .
C13 C14 C20 C15 -179.1(6) .
C26 C14 C20 C15 1.0(9) .
C18 C19 C20 C14 -179.6(6) .
C11 C19 C20 C14 0.5(9) .
C18 C19 C20 C15 -0.5(8) .
C11 C19 C20 C15 179.5(6) .
C16 C15 C20 C14 176.6(6) .
C29 C15 C20 C14 -2.9(9) .
C16 C15 C20 C19 -2.4(9) .
C29 C15 C20 C19 178.1(5) .
C12 C11 C21 O22 -0.3(9) .
C19 C11 C21 O22 -179.8(6) .
C12 C11 C21 N23 177.0(6) .
C19 C11 C21 N23 -2.5(8) .
C17 C18 C24 O25 -1.0(9) .
C19 C18 C24 O25 -179.7(6) .
C17 C18 C24 N23 -178.4(6) .
C19 C18 C24 N23 2.9(8) .
C13 C14 C26 O27 1.8(9) .
C20 C14 C26 O27 -178.2(6) .
C13 C14 C26 N28 -177.2(6) .
C20 C14 C26 N28 2.8(8) .
C16 C15 C29 O30 4.0(9) .
C20 C15 C29 O30 -176.5(6) .
C16 C15 C29 N28 -178.5(5) .
C20 C15 C29 N28 1.0(8) .
N23 C31 C32 C33 -173.7(6) .
C31 C32 C33 N41 68.7(8) .
N43 C44 C45 N41 -0.2(7) .
N28 C51 C52 C53 -177.8(6) .
C51 C52 C53 N61 -55.4(8) .
N63 C64 C65 N61 0.0(8) .
O22 C21 N23 C24 -175.5(6) .
C11 C21 N23 C24 7.1(9) .
O22 C21 N23 C31 -1.8(8) .
C11 C21 N23 C31 -179.1(5) .
O25 C24 N23 C21 175.3(6) .
C18 C24 N23 C21 -7.2(9) .
O25 C24 N23 C31 1.4(9) .
C18 C24 N23 C31 178.9(5) .
C32 C31 N23 C21 -84.4(8) .
C32 C31 N23 C24 89.9(7) .
O30 C29 N28 C26 -179.4(5) .
C15 C29 N28 C26 3.0(8) .
O30 C29 N28 C51 -3.3(8) .
C15 C29 N28 C51 179.1(5) .
O27 C26 N28 C29 176.1(6) .
C14 C26 N28 C29 -4.8(8) .
O27 C26 N28 C51 0.0(8) .
C14 C26 N28 C51 179.1(5) .
C52 C51 N28 C29 -76.9(7) .
C52 C51 N28 C26 99.4(7) .
N43 C42 N41 C45 1.1(7) .
N43 C42 N41 C33 177.9(5) .
C44 C45 N41 C42 -0.5(7) .
C44 C45 N41 C33 -177.2(6) .
C32 C33 N41 C42 71.1(8) .
C32 C33 N41 C45 -112.9(7) .
N41 C42 N43 C44 -1.2(7) .
N41 C42 N43 Mn1 172.7(4) .
C45 C44 N43 C42 0.9(7) .
C45 C44 N43 Mn1 -173.2(4) .
N63 C62 N61 C65 0.3(8) .
N63 C62 N61 C53 179.1(6) .
C64 C65 N61 C62 -0.2(8) .
C64 C65 N61 C53 -178.9(6) .
C52 C53 N61 C62 141.9(7) .
C52 C53 N61 C65 -39.6(10) .
N61 C62 N63 C64 -0.3(7) .
N61 C62 N63 Mn1 178.9(4) 3_556
C65 C64 N63 C62 0.2(8) .
C65 C64 N63 Mn1 -179.1(5) 3_556
O3 N1 O1 Mn1 -13.7(10) .
O2 N1 O1 Mn1 163.2(5) .
C42 N43 Mn1 N63 -104.0(5) 5_676
C44 N43 Mn1 N63 68.7(5) 5_676
C42 N43 Mn1 N63 76.0(5) 3_444
C44 N43 Mn1 N63 -111.3(5) 3_444
C42 N43 Mn1 O1 160.7(5) 7_565
C44 N43 Mn1 O1 -26.5(5) 7_565
C42 N43 Mn1 O1 -19.3(5) .
C44 N43 Mn1 O1 153.5(5) .
N1 O1 Mn1 N63 134.7(6) 5_676
N1 O1 Mn1 N63 -45.3(6) 3_444
N1 O1 Mn1 N43 49.1(6) .
N1 O1 Mn1 N43 -130.9(6) 7_565
O1A C2A N3A C4A 2(2) .
O1A C2A N3A C5A -176.9(13) .
